data_4343010
loop_
_publ_author_name
'Estrada, Jess'
'Woen, David H.'
'Tham, Fook S.'
'Miyake, Garret M.'
'Lavallo, Vincent'

_publ_section_title
;
 Synthesis and reactivity of a zwitterionic palladium allyl complex
 supported by a perchlorinated carboranyl phosphine.
;
_journal_issue 11
_journal_name_full 'Inorganic chemistry'
_journal_page_first 5142
_journal_page_last 5144
_journal_paper_doi 10.1021/acs.inorgchem.5b00576
_journal_volume 54
_journal_year 2015
_chemical_formula_sum 'C10 H19 B11 Cl11 P Pd'
_chemical_formula_weight 785.48
_chemical_name_systematic
; 
 ? 
;
_space_group_IT_number 14
_symmetry_cell_setting monoclinic
_symmetry_space_group_name_Hall '-P 2ybc'
_symmetry_space_group_name_H-M 'P 1 21/c 1'
_atom_sites_solution_hydrogens geom
_atom_sites_solution_primary direct
_atom_sites_solution_secondary difmap
_audit_creation_method SHELXL-97
_cell_angle_alpha 90.00
_cell_angle_beta 94.7260(10)
_cell_angle_gamma 90.00
_cell_formula_units_Z 4
_cell_length_a 9.6042(4)
_cell_length_b 20.1819(9)
_cell_length_c 14.5495(7)
_cell_measurement_reflns_used 2232
_cell_measurement_temperature 100(2)
_cell_measurement_theta_max 30.48
_cell_measurement_theta_min 2.46
_cell_volume 2810.6(2)
_computing_cell_refinement 'Bruker SAINT'
_computing_data_collection 'Bruker APEX2'
_computing_data_reduction 'Bruker SAINT'
_computing_molecular_graphics 'Bruker SHELXTL'
_computing_publication_material 'Bruker SHELXTL'
_computing_structure_refinement 'SHELXL-97 (Sheldrick, 2008)'
_computing_structure_solution 'SHELXS-97 (Sheldrick, 2008)'
_diffrn_ambient_temperature 100(2)
_diffrn_measured_fraction_theta_full 0.998
_diffrn_measured_fraction_theta_max 0.998
_diffrn_measurement_device_type 'Bruker APEX-II CCD'
_diffrn_measurement_method '\f and \w scans'
_diffrn_radiation_monochromator graphite
_diffrn_radiation_source 'fine-focus sealed tube'
_diffrn_radiation_type MoK\a
_diffrn_radiation_wavelength 0.71073
_diffrn_reflns_av_R_equivalents 0.0409
_diffrn_reflns_av_sigmaI/netI 0.0414
_diffrn_reflns_limit_h_max 13
_diffrn_reflns_limit_h_min -13
_diffrn_reflns_limit_k_max 27
_diffrn_reflns_limit_k_min 0
_diffrn_reflns_limit_l_max 19
_diffrn_reflns_limit_l_min 0
_diffrn_reflns_number 20685
_diffrn_reflns_theta_full 29.13
_diffrn_reflns_theta_max 29.13
_diffrn_reflns_theta_min 1.73
_exptl_absorpt_coefficient_mu 1.769
_exptl_absorpt_correction_T_max 0.8817
_exptl_absorpt_correction_T_min 0.6742
_exptl_absorpt_correction_type multi-scan
_exptl_absorpt_process_details 'Bruker TWINABS'
_exptl_crystal_colour 'light yellow'
_exptl_crystal_density_diffrn 1.856
_exptl_crystal_density_meas ?
_exptl_crystal_density_method 'not measured'
_exptl_crystal_description 'plate frag'
_exptl_crystal_F_000 1528
_exptl_crystal_size_max 0.24
_exptl_crystal_size_mid 0.18
_exptl_crystal_size_min 0.07
_refine_diff_density_max 1.007
_refine_diff_density_min -0.707
_refine_diff_density_rms 0.129
_refine_ls_extinction_method none
_refine_ls_goodness_of_fit_ref 1.090
_refine_ls_hydrogen_treatment constr
_refine_ls_matrix_type full
_refine_ls_number_parameters 332
_refine_ls_number_reflns 10108
_refine_ls_number_restraints 56
_refine_ls_restrained_S_all 1.087
_refine_ls_R_factor_all 0.0515
_refine_ls_R_factor_gt 0.0384
_refine_ls_shift/su_max 0.001
_refine_ls_shift/su_mean 0.000
_refine_ls_structure_factor_coef Fsqd
_refine_ls_weighting_details 'calc w=1/[\s^2^(Fo^2^)+(0.0281P)^2^+4.1996P] where P=(Fo^2^+2Fc^2^)/3'
_refine_ls_weighting_scheme calc
_refine_ls_wR_factor_gt 0.0817
_refine_ls_wR_factor_ref 0.0876
_reflns_number_gt 8699
_reflns_number_total 10108
_reflns_threshold_expression >2sigma(I)
_cod_data_source_file ic5b00576_si_002.cif
_cod_data_source_block vl56r_0m-5
_cod_depositor_comments
;
The following automatic conversions were performed:

'_symmetry_cell_setting' value 'Monoclinic' changed to 'monoclinic'
according to
/usr/data/users/saulius/crontab/automatic-downloads/rss-feeds/ACS/lib/dictionaries/cif_core.dic
dictionary named 'cif_core.dic' version 2.4.2 from 2011-04-26.

'_exptl_crystal_density_meas' value 'not measured' was changed to '?'
- the value is perceived as not measured.

Automatic conversion script
Id: cif_fix_values 3271 2015-04-21 07:52:19Z andrius 

 Adding full bibliography for 4343010.cif.
;
_cod_original_sg_symbol_H-M P2(1)/c
_cod_database_code 4343010

loop_
_symmetry_equiv_pos_as_xyz
'x, y, z'
'-x, y+1/2, -z+1/2'
'-x, -y, -z'
'x, -y-1/2, z-1/2'

loop_
_atom_site_label
_atom_site_type_symbol
_atom_site_fract_x
_atom_site_fract_y
_atom_site_fract_z
_atom_site_U_iso_or_equiv
_atom_site_adp_type
_atom_site_occupancy
_atom_site_symmetry_multiplicity
_atom_site_calc_flag
_atom_site_refinement_flags
_atom_site_disorder_assembly
_atom_site_disorder_group
Pd1 Pd 0.19864(2) 0.380638(12) 0.625917(16) 0.01753(5) Uani 1 1 d . . .
C1 C 0.2194(3) 0.52358(14) 0.75147(18) 0.0127(5) Uani 1 1 d . . .
B2 B 0.3325(3) 0.53117(16) 0.6637(2) 0.0142(6) Uani 1 1 d . A .
B3 B 0.4021(3) 0.52372(17) 0.7803(2) 0.0148(6) Uani 1 1 d . A .
B4 B 0.2854(3) 0.56793(18) 0.8492(2) 0.0171(7) Uani 1 1 d . A .
B5 B 0.1467(3) 0.60219(16) 0.7742(2) 0.0159(6) Uani 1 1 d . A .
B6 B 0.1761(3) 0.57786(16) 0.6592(2) 0.0136(6) Uani 1 1 d . A .
B7 B 0.3355(3) 0.61497(17) 0.6296(2) 0.0156(6) Uani 1 1 d . . .
B8 B 0.4741(3) 0.58152(17) 0.7047(2) 0.0152(6) Uani 1 1 d . A .
B9 B 0.4455(3) 0.60461(18) 0.8201(2) 0.0190(7) Uani 1 1 d . . .
B10 B 0.2887(4) 0.65313(19) 0.8164(2) 0.0209(7) Uani 1 1 d . A .
B11 B 0.2206(4) 0.65927(17) 0.6979(2) 0.0186(7) Uani 1 1 d . A .
B12 B 0.4051(4) 0.66129(17) 0.7273(2) 0.0194(7) Uani 1 1 d . A .
Cl1 Cl 0.35406(7) 0.46610(4) 0.58210(5) 0.01887(14) Uani 1 1 d . A .
Cl2 Cl 0.49568(7) 0.45194(4) 0.81746(5) 0.02357(16) Uani 1 1 d . . .
Cl3 Cl 0.25637(8) 0.54457(4) 0.96255(5) 0.02409(16) Uani 1 1 d . . .
Cl4 Cl -0.02270(7) 0.61723(4) 0.80791(5) 0.02471(16) Uani 1 1 d . . .
Cl5 Cl 0.03784(7) 0.56145(4) 0.57370(5) 0.02034(15) Uani 1 1 d . . .
Cl6 Cl 0.36026(8) 0.63729(4) 0.51414(5) 0.02343(16) Uani 1 1 d . A .
Cl7 Cl 0.64345(7) 0.56962(4) 0.66603(5) 0.02386(16) Uani 1 1 d . . .
Cl8 Cl 0.58693(8) 0.61736(5) 0.90537(5) 0.02975(18) Uani 1 1 d . A .
Cl9 Cl 0.26658(9) 0.71637(4) 0.89820(6) 0.03166(19) Uani 1 1 d . . .
Cl10 Cl 0.12382(9) 0.72898(4) 0.65419(6) 0.02942(18) Uani 1 1 d . . .
Cl11 Cl 0.50309(9) 0.73453(4) 0.71471(6) 0.03140(19) Uani 1 1 d . . .
P1 P 0.12523(7) 0.43929(4) 0.75316(5) 0.01369(14) Uani 1 1 d . A .
C2 C -0.0641(3) 0.45946(16) 0.74730(19) 0.0181(6) Uani 1 1 d . . .
H2 H -0.0759 0.5012 0.7105 0.022 Uiso 1 1 calc R A .
C3 C 0.1893(3) 0.39738(15) 0.8646(2) 0.0191(6) Uani 1 1 d . . .
H3 H 0.2646 0.4262 0.8946 0.023 Uiso 1 1 calc R A .
C4 C -0.1478(3) 0.4067(2) 0.6924(2) 0.0303(8) Uani 1 1 d . A .
H4A H -0.1409 0.3646 0.7260 0.045 Uiso 1 1 calc R . .
H4B H -0.1107 0.4012 0.6321 0.045 Uiso 1 1 calc R . .
H4C H -0.2460 0.4203 0.6836 0.045 Uiso 1 1 calc R . .
C5 C -0.1305(3) 0.47272(19) 0.8381(2) 0.0253(7) Uani 1 1 d . A .
H5A H -0.2132 0.5008 0.8259 0.038 Uiso 1 1 calc R . .
H5B H -0.0627 0.4952 0.8815 0.038 Uiso 1 1 calc R . .
H5C H -0.1580 0.4306 0.8648 0.038 Uiso 1 1 calc R . .
C6 C 0.0859(3) 0.3844(2) 0.9367(2) 0.0294(8) Uani 1 1 d . A .
H6A H 0.0044 0.3607 0.9081 0.044 Uiso 1 1 calc R . .
H6B H 0.0559 0.4267 0.9617 0.044 Uiso 1 1 calc R . .
H6C H 0.1310 0.3574 0.9867 0.044 Uiso 1 1 calc R . .
C7 C 0.2580(4) 0.33150(18) 0.8428(3) 0.0341(8) Uani 1 1 d . A .
H7A H 0.3161 0.3162 0.8971 0.051 Uiso 1 1 calc R . .
H7B H 0.3164 0.3376 0.7913 0.051 Uiso 1 1 calc R . .
H7C H 0.1855 0.2985 0.8259 0.051 Uiso 1 1 calc R . .
C8 C 0.2479(4) 0.31051(18) 0.5170(3) 0.0380(9) Uani 1 1 d DU A .
H8A H 0.1984 0.3461 0.4867 0.046 Uiso 0.599(7) 1 calc PR A 1
H8B H 0.3360 0.2974 0.4979 0.046 Uiso 0.599(7) 1 calc PR A 1
H8C H 0.3300 0.3180 0.5566 0.046 Uiso 0.401(7) 1 d PR A 2
H8D H 0.2500 0.3159 0.4522 0.046 Uiso 0.401(7) 1 d PR A 2
C9 C 0.1946(6) 0.2794(3) 0.5851(4) 0.0249(13) Uani 0.599(7) 1 d PDU A 1
H9A H 0.2464 0.2440 0.6140 0.030 Uiso 0.599(7) 1 calc PR A 1
C10 C 0.0653(5) 0.2956(3) 0.6176(4) 0.0183(12) Uani 0.599(7) 1 d PDU A 1
H10A H 0.0112 0.3308 0.5899 0.022 Uiso 0.599(7) 1 calc PR A 1
H10B H 0.0319 0.2713 0.6672 0.022 Uiso 0.599(7) 1 calc PR A 1
C9D C 0.1332(8) 0.2928(4) 0.5514(5) 0.0226(18) Uani 0.401(7) 1 d PDU A 2
H9DA H 0.0539 0.2859 0.5089 0.027 Uiso 0.401(7) 1 calc PR A 2
C10D C 0.1146(11) 0.2829(4) 0.6444(5) 0.0202(19) Uani 0.401(7) 1 d PDU A 2
H10C H 0.1906 0.2891 0.6896 0.024 Uiso 0.401(7) 1 calc PR A 2
H10D H 0.0259 0.2698 0.6626 0.024 Uiso 0.401(7) 1 calc PR A 2

loop_
_atom_site_aniso_label
_atom_site_aniso_U_11
_atom_site_aniso_U_22
_atom_site_aniso_U_33
_atom_site_aniso_U_23
_atom_site_aniso_U_13
_atom_site_aniso_U_12
Pd1 0.02131(10) 0.01416(10) 0.01824(9) -0.00440(9) 0.00839(7) -0.00309(9)
C1 0.0101(11) 0.0159(13) 0.0119(11) -0.0011(10) 0.0004(9) -0.0006(10)
B2 0.0134(13) 0.0148(15) 0.0145(13) 0.0014(11) 0.0024(11) 0.0002(12)
B3 0.0102(13) 0.0206(16) 0.0136(13) 0.0038(12) 0.0007(11) -0.0019(12)
B4 0.0169(15) 0.0207(16) 0.0134(14) -0.0023(12) 0.0003(12) -0.0027(13)
B5 0.0157(13) 0.0132(15) 0.0190(14) -0.0043(12) 0.0026(11) 0.0008(12)
B6 0.0142(13) 0.0132(14) 0.0133(13) 0.0006(11) 0.0003(11) 0.0005(11)
B7 0.0175(14) 0.0131(14) 0.0156(13) 0.0038(12) -0.0017(11) -0.0032(12)
B8 0.0123(13) 0.0177(15) 0.0154(14) 0.0024(12) 0.0007(11) -0.0037(12)
B9 0.0154(14) 0.0218(17) 0.0189(14) 0.0001(13) -0.0026(11) -0.0064(13)
B10 0.0228(16) 0.0205(17) 0.0192(15) -0.0073(13) -0.0004(13) -0.0032(14)
B11 0.0200(16) 0.0117(15) 0.0232(16) 0.0002(13) -0.0031(13) -0.0004(13)
B12 0.0187(16) 0.0157(16) 0.0229(16) 0.0007(13) -0.0042(13) -0.0077(13)
Cl1 0.0227(3) 0.0172(3) 0.0182(3) -0.0024(3) 0.0107(3) -0.0021(3)
Cl2 0.0130(3) 0.0284(4) 0.0297(4) 0.0140(3) 0.0041(3) 0.0055(3)
Cl3 0.0301(4) 0.0310(4) 0.0116(3) -0.0020(3) 0.0043(3) -0.0056(3)
Cl4 0.0169(3) 0.0244(4) 0.0336(4) -0.0102(3) 0.0072(3) 0.0026(3)
Cl5 0.0192(3) 0.0235(4) 0.0170(3) 0.0016(3) -0.0062(3) -0.0029(3)
Cl6 0.0278(4) 0.0254(4) 0.0169(3) 0.0085(3) 0.0007(3) -0.0051(3)
Cl7 0.0138(3) 0.0314(4) 0.0271(3) 0.0077(3) 0.0062(3) -0.0016(3)
Cl8 0.0220(3) 0.0414(5) 0.0240(3) 0.0005(4) -0.0095(3) -0.0117(4)
Cl9 0.0368(4) 0.0248(4) 0.0333(4) -0.0164(3) 0.0030(3) -0.0048(4)
Cl10 0.0307(4) 0.0145(3) 0.0421(5) 0.0037(3) -0.0030(4) 0.0055(3)
Cl11 0.0325(4) 0.0233(4) 0.0379(4) 0.0016(3) -0.0006(4) -0.0147(3)
P1 0.0136(3) 0.0135(3) 0.0145(3) -0.0013(3) 0.0050(2) -0.0013(3)
C2 0.0120(12) 0.0244(15) 0.0178(13) 0.0038(12) 0.0009(10) -0.0014(11)
C3 0.0189(13) 0.0192(15) 0.0195(13) 0.0050(11) 0.0031(11) -0.0004(11)
C4 0.0205(15) 0.039(2) 0.0307(17) -0.0065(15) -0.0041(13) -0.0037(15)
C5 0.0162(14) 0.0382(19) 0.0224(14) 0.0039(14) 0.0061(11) 0.0050(14)
C6 0.0215(15) 0.040(2) 0.0272(15) 0.0154(15) 0.0060(12) 0.0003(15)
C7 0.042(2) 0.0233(18) 0.0377(19) 0.0064(15) 0.0047(16) 0.0104(15)
C8 0.055(2) 0.0241(18) 0.0372(19) -0.0185(15) 0.0166(17) -0.0078(17)
C9 0.032(3) 0.012(2) 0.031(3) -0.009(2) 0.001(2) 0.002(2)
C10 0.023(3) 0.008(2) 0.024(3) -0.001(2) 0.001(2) -0.001(2)
C9D 0.034(4) 0.009(3) 0.023(4) -0.006(3) -0.007(3) -0.002(3)
C10D 0.035(5) 0.004(3) 0.021(4) -0.001(3) -0.001(3) -0.008(3)

loop_
_atom_type_symbol
_atom_type_description
_atom_type_scat_dispersion_real
_atom_type_scat_dispersion_imag
_atom_type_scat_source
C C 0.0033 0.0016 'International Tables Vol C Tables 4.2.6.8 and 6.1.1.4'
H H 0.0000 0.0000 'International Tables Vol C Tables 4.2.6.8 and 6.1.1.4'
B B 0.0013 0.0007 'International Tables Vol C Tables 4.2.6.8 and 6.1.1.4'
P P 0.1023 0.0942 'International Tables Vol C Tables 4.2.6.8 and 6.1.1.4'
Cl Cl 0.1484 0.1585 'International Tables Vol C Tables 4.2.6.8 and 6.1.1.4'
Pd Pd -0.9988 1.0072 'International Tables Vol C Tables 4.2.6.8 and 6.1.1.4'

loop_
_geom_angle_atom_site_label_1
_geom_angle_atom_site_label_2
_geom_angle_atom_site_label_3
_geom_angle
C9 Pd1 C10 38.39(18)
C9 Pd1 C9D 21.1(2)
C10 Pd1 C9D 32.8(2)
C9 Pd1 C10D 32.6(3)
C10 Pd1 C10D 17.2(2)
C9D Pd1 C10D 37.8(2)
C9 Pd1 C8 35.21(17)
C10 Pd1 C8 66.87(17)
C9D Pd1 C8 34.7(2)
C10D Pd1 C8 66.9(2)
C9 Pd1 P1 134.66(14)
C10 Pd1 P1 103.38(14)
C9D Pd1 P1 135.97(18)
C10D Pd1 P1 102.9(2)
C8 Pd1 P1 169.73(10)
C9 Pd1 Cl1 127.83(14)
C10 Pd1 Cl1 160.68(15)
C9D Pd1 Cl1 128.46(18)
C10D Pd1 Cl1 159.6(3)
C8 Pd1 Cl1 95.47(10)
P1 Pd1 Cl1 94.62(3)
C9 Pd1 H8C 44.5
C10 Pd1 H8C 82.6
C9D Pd1 H8C 54.7
C10D Pd1 H8C 75.8
C8 Pd1 H8C 25.3
P1 Pd1 H8C 155.6
Cl1 Pd1 H8C 83.9
B2 C1 B4 110.0(2)
B2 C1 B6 60.64(17)
B4 C1 B6 110.4(2)
B2 C1 B3 60.66(17)
B4 C1 B3 61.42(17)
B6 C1 B3 110.4(2)
B2 C1 B5 109.6(2)
B4 C1 B5 60.97(18)
B6 C1 B5 60.84(17)
B3 C1 B5 110.6(2)
B2 C1 P1 113.99(18)
B4 C1 P1 125.37(19)
B6 C1 P1 118.61(17)
B3 C1 P1 117.07(19)
B5 C1 P1 126.46(18)
C1 B2 B8 108.1(2)
C1 B2 B7 108.3(2)
B8 B2 B7 60.82(18)
C1 B2 B6 59.80(17)
B8 B2 B6 109.5(2)
B7 B2 B6 60.81(18)
C1 B2 B3 60.23(16)
B8 B2 B3 60.42(18)
B7 B2 B3 109.6(2)
B6 B2 B3 109.3(2)
C1 B2 Cl1 122.1(2)
B8 B2 Cl1 121.3(2)
B7 B2 Cl1 120.7(2)
B6 B2 Cl1 120.6(2)
B3 B2 Cl1 121.0(2)
Cl2 B3 B9 123.8(2)
Cl2 B3 C1 122.7(2)
B9 B3 C1 106.3(2)
Cl2 B3 B2 120.2(2)
B9 B3 B2 107.1(2)
C1 B3 B2 59.11(16)
Cl2 B3 B8 120.8(2)
B9 B3 B8 60.32(19)
C1 B3 B8 106.4(2)
B2 B3 B8 59.33(17)
Cl2 B3 B4 124.1(2)
B9 B3 B4 60.10(19)
C1 B3 B4 58.82(16)
B2 B3 B4 106.7(2)
B8 B3 B4 108.1(2)
C1 B4 Cl3 123.3(2)
C1 B4 B10 106.7(2)
Cl3 B4 B10 121.1(2)
C1 B4 B9 106.3(2)
Cl3 B4 B9 122.6(2)
B10 B4 B9 60.2(2)
C1 B4 B5 60.11(17)
Cl3 B4 B5 120.5(2)
B10 B4 B5 59.60(19)
B9 B4 B5 107.9(2)
C1 B4 B3 59.77(17)
Cl3 B4 B3 122.9(2)
B10 B4 B3 107.7(2)
B9 B4 B3 59.11(19)
B5 B4 B3 108.6(2)
Cl4 B5 C1 126.3(2)
Cl4 B5 B10 120.2(2)
C1 B5 B10 106.2(2)
Cl4 B5 B11 119.0(2)
C1 B5 B11 106.1(2)
B10 B5 B11 60.55(19)
Cl4 B5 B6 121.9(2)
C1 B5 B6 59.03(17)
B10 B5 B6 107.8(2)
B11 B5 B6 59.65(18)
Cl4 B5 B4 123.7(2)
C1 B5 B4 58.92(17)
B10 B5 B4 60.06(19)
B11 B5 B4 108.3(2)
B6 B5 B4 107.3(2)
C1 B6 B2 59.55(16)
C1 B6 Cl5 122.4(2)
B2 B6 Cl5 120.7(2)
C1 B6 B11 107.4(2)
B2 B6 B11 107.4(2)
Cl5 B6 B11 122.8(2)
C1 B6 B5 60.13(17)
B2 B6 B5 108.1(2)
Cl5 B6 B5 122.7(2)
B11 B6 B5 60.15(19)
C1 B6 B7 107.0(2)
B2 B6 B7 59.41(18)
Cl5 B6 B7 121.0(2)
B11 B6 B7 60.07(19)
B5 B6 B7 108.4(2)
B2 B7 Cl6 121.1(2)
B2 B7 B8 59.55(18)
Cl6 B7 B8 121.6(2)
B2 B7 B11 107.4(2)
Cl6 B7 B11 122.5(2)
B8 B7 B11 108.2(2)
B2 B7 B12 107.0(2)
Cl6 B7 B12 123.4(2)
B8 B7 B12 59.90(18)
B11 B7 B12 60.13(19)
B2 B7 B6 59.78(18)
Cl6 B7 B6 121.3(2)
B8 B7 B6 107.7(2)
B11 B7 B6 59.67(18)
B12 B7 B6 107.4(2)
B2 B8 Cl7 121.0(2)
B2 B8 B3 60.26(17)
Cl7 B8 B3 121.2(2)
B2 B8 B12 107.2(2)
Cl7 B8 B12 122.9(2)
B3 B8 B12 108.0(2)
B2 B8 B7 59.63(18)
Cl7 B8 B7 120.8(2)
B3 B8 B7 108.5(2)
B12 B8 B7 60.06(18)
B2 B8 B9 107.2(2)
Cl7 B8 B9 123.2(2)
B3 B8 B9 59.52(18)
B12 B8 B9 60.14(19)
B7 B8 B9 108.2(2)
B3 B9 Cl8 120.4(2)
B3 B9 B8 60.16(18)
Cl8 B9 B8 121.7(2)
B3 B9 B12 108.3(2)
Cl8 B9 B12 122.6(2)
B8 B9 B12 59.86(19)
B3 B9 B4 60.78(18)
Cl8 B9 B4 121.1(2)
B8 B9 B4 108.5(2)
B12 B9 B4 107.9(2)
B3 B9 B10 108.6(2)
Cl8 B9 B10 122.1(2)
B8 B9 B10 108.0(2)
B12 B9 B10 59.9(2)
B4 B9 B10 59.8(2)
Cl9 B10 B5 121.2(2)
Cl9 B10 B4 120.6(2)
B5 B10 B4 60.34(19)
Cl9 B10 B12 122.6(2)
B5 B10 B12 108.1(2)
B4 B10 B12 108.0(2)
Cl9 B10 B9 121.4(2)
B5 B10 B9 108.3(2)
B4 B10 B9 60.0(2)
B12 B10 B9 59.9(2)
Cl9 B10 B11 122.8(2)
B5 B10 B11 59.99(19)
B4 B10 B11 108.0(2)
B12 B10 B11 59.87(19)
B9 B10 B11 107.7(2)
Cl10 B11 B6 120.9(2)
Cl10 B11 B7 121.8(2)
B6 B11 B7 60.27(18)
Cl10 B11 B5 120.7(2)
B6 B11 B5 60.21(18)
B7 B11 B5 108.6(2)
Cl10 B11 B12 123.1(2)
B6 B11 B12 107.7(2)
B7 B11 B12 59.94(19)
B5 B11 B12 107.6(2)
Cl10 B11 B10 122.5(2)
B6 B11 B10 107.4(2)
B7 B11 B10 107.9(2)
B5 B11 B10 59.46(19)
B12 B11 B10 59.81(19)
Cl11 B12 B8 121.8(2)
Cl11 B12 B7 121.5(2)
B8 B12 B7 60.04(18)
Cl11 B12 B9 121.9(2)
B8 B12 B9 60.00(19)
B7 B12 B9 108.1(2)
Cl11 B12 B10 121.5(2)
B8 B12 B10 108.3(2)
B7 B12 B10 108.3(2)
B9 B12 B10 60.2(2)
Cl11 B12 B11 121.3(2)
B8 B12 B11 108.2(2)
B7 B12 B11 59.93(19)
B9 B12 B11 108.4(2)
B10 B12 B11 60.3(2)
B2 Cl1 Pd1 104.02(11)
C2 P1 C3 112.74(13)
C2 P1 C1 105.32(13)
C3 P1 C1 106.65(13)
C2 P1 Pd1 115.43(10)
C3 P1 Pd1 110.65(10)
C1 P1 Pd1 105.22(8)
C4 C2 C5 109.5(3)
C4 C2 P1 110.1(2)
C5 C2 P1 118.2(2)
C4 C2 H2 106.1
C5 C2 H2 106.1
P1 C2 H2 106.1
C6 C3 C7 108.0(3)
C6 C3 P1 118.9(2)
C7 C3 P1 109.1(2)
C6 C3 H3 106.7
C7 C3 H3 106.7
P1 C3 H3 106.7
C2 C4 H4A 109.5
C2 C4 H4B 109.5
H4A C4 H4B 109.5
C2 C4 H4C 109.5
H4A C4 H4C 109.5
H4B C4 H4C 109.5
C2 C5 H5A 109.5
C2 C5 H5B 109.5
H5A C5 H5B 109.5
C2 C5 H5C 109.5
H5A C5 H5C 109.5
H5B C5 H5C 109.5
C3 C6 H6A 109.5
C3 C6 H6B 109.5
H6A C6 H6B 109.5
C3 C6 H6C 109.5
H6A C6 H6C 109.5
H6B C6 H6C 109.5
C3 C7 H7A 109.5
C3 C7 H7B 109.5
H7A C7 H7B 109.5
C3 C7 H7C 109.5
H7A C7 H7C 109.5
H7B C7 H7C 109.5
C9D C8 C9 34.9(4)
C9D C8 Pd1 70.1(4)
C9 C8 Pd1 69.1(3)
C9D C8 H8A 88.8
C9 C8 H8A 120.0
Pd1 C8 H8A 73.6
C9D C8 H8B 147.3
C9 C8 H8B 120.0
Pd1 C8 H8B 129.7
H8A C8 H8B 120.0
C9D C8 H8C 119.9
C9 C8 H8C 88.5
Pd1 C8 H8C 71.1
H8A C8 H8C 121.3
H8B C8 H8C 60.5
C9D C8 H8D 120.2
C9 C8 H8D 147.7
Pd1 C8 H8D 131.4
H8A C8 H8D 60.3
H8B C8 H8D 69.6
H8C C8 H8D 120.0
C8 C9 C10 123.7(5)
C8 C9 Pd1 75.7(3)
C10 C9 Pd1 71.3(3)
C8 C9 H9A 118.1
C10 C9 H9A 118.1
Pd1 C9 H9A 127.0
C9 C10 Pd1 70.3(3)
C9 C10 H10A 120.0
Pd1 C10 H10A 74.2
C9 C10 H10B 120.0
Pd1 C10 H10B 127.5
H10A C10 H10B 120.0
C8 C9D C10D 126.5(7)
C8 C9D Pd1 75.2(4)
C10D C9D Pd1 71.6(4)
C8 C9D H9DA 116.7
C10D C9D H9DA 116.7
Pd1 C9D H9DA 129.4
C9D C10D Pd1 70.6(4)
C9D C10D H10C 120.0
Pd1 C10D H10C 72.0
C9D C10D H10D 120.0
Pd1 C10D H10D 129.9
H10C C10D H10D 120.0

loop_
_geom_bond_atom_site_label_1
_geom_bond_atom_site_label_2
_geom_bond_distance
Pd1 C9 2.126(5)
Pd1 C10 2.138(5)
Pd1 C9D 2.145(7)
Pd1 C10D 2.157(8)
Pd1 C8 2.206(3)
Pd1 P1 2.3539(7)
Pd1 Cl1 2.4013(7)
Pd1 H8C 2.1006
C1 B2 1.751(4)
C1 B4 1.754(4)
C1 B6 1.755(4)
C1 B3 1.771(4)
C1 B5 1.775(4)
C1 P1 1.927(3)
B2 B8 1.762(4)
B2 B7 1.763(5)
B2 B6 1.770(4)
B2 B3 1.779(4)
B2 Cl1 1.793(3)
B3 Cl2 1.766(3)
B3 B9 1.770(5)
B3 B8 1.782(5)
B3 B4 1.800(5)
B4 Cl3 1.760(3)
B4 B10 1.785(5)
B4 B9 1.788(5)
B4 B5 1.790(5)
B5 Cl4 1.763(3)
B5 B10 1.777(5)
B5 B11 1.787(5)
B5 B6 1.788(4)
B6 Cl5 1.775(3)
B6 B11 1.778(5)
B6 B7 1.788(4)
B7 Cl6 1.774(3)
B7 B8 1.784(4)
B7 B11 1.785(5)
B7 B12 1.785(5)
B8 Cl7 1.781(3)
B8 B12 1.782(5)
B8 B9 1.785(5)
B9 Cl8 1.782(3)
B9 B12 1.787(5)
B9 B10 1.793(5)
B10 Cl9 1.770(4)
B10 B12 1.787(5)
B10 B11 1.797(5)
B11 Cl10 1.775(3)
B11 B12 1.788(5)
B12 Cl11 1.770(3)
P1 C2 1.858(3)
P1 C3 1.886(3)
C2 C4 1.521(4)
C2 C5 1.537(4)
C2 H2 1.0000
C3 C6 1.527(4)
C3 C7 1.529(5)
C3 H3 1.0000
C4 H4A 0.9800
C4 H4B 0.9800
C4 H4C 0.9800
C5 H5A 0.9800
C5 H5B 0.9800
C5 H5C 0.9800
C6 H6A 0.9800
C6 H6B 0.9800
C6 H6C 0.9800
C7 H7A 0.9800
C7 H7B 0.9800
C7 H7C 0.9800
C8 C9D 1.297(7)
C8 C9 1.312(6)
C8 H8A 0.9500
C8 H8B 0.9500
C8 H8C 0.9500
C8 H8D 0.9500
C9 C10 1.402(6)
C9 H9A 0.9500
C10 H10A 0.9500
C10 H10B 0.9500
C9D C10D 1.395(8)
C9D H9DA 0.9500
C10D H10C 0.9500
C10D H10D 0.9500

loop_
_geom_torsion_atom_site_label_1
_geom_torsion_atom_site_label_2
_geom_torsion_atom_site_label_3
_geom_torsion_atom_site_label_4
_geom_torsion
B4 C1 B2 B8 -0.2(3)
B6 C1 B2 B8 102.5(2)
B3 C1 B2 B8 -38.2(2)
B5 C1 B2 B8 65.0(3)
P1 C1 B2 B8 -146.95(19)
B4 C1 B2 B7 -64.6(3)
B6 C1 B2 B7 38.1(2)
B3 C1 B2 B7 -102.6(2)
B5 C1 B2 B7 0.6(3)
P1 C1 B2 B7 148.65(18)
B4 C1 B2 B6 -102.7(2)
B3 C1 B2 B6 -140.7(2)
B5 C1 B2 B6 -37.5(2)
P1 C1 B2 B6 110.5(2)
B4 C1 B2 B3 38.0(2)
B6 C1 B2 B3 140.7(2)
B5 C1 B2 B3 103.2(2)
P1 C1 B2 B3 -108.7(2)
B4 C1 B2 Cl1 147.9(2)
B6 C1 B2 Cl1 -109.3(2)
B3 C1 B2 Cl1 110.0(3)
B5 C1 B2 Cl1 -146.8(2)
P1 C1 B2 Cl1 1.2(3)
B2 C1 B3 Cl2 -108.2(3)
B4 C1 B3 Cl2 113.0(3)
B6 C1 B3 Cl2 -144.3(2)
B5 C1 B3 Cl2 150.3(2)
P1 C1 B3 Cl2 -4.5(3)
B2 C1 B3 B9 100.4(2)
B4 C1 B3 B9 -38.4(2)
B6 C1 B3 B9 64.4(3)
B5 C1 B3 B9 -1.1(3)
P1 C1 B3 B9 -155.88(18)
B4 C1 B3 B2 -138.8(2)
B6 C1 B3 B2 -36.1(2)
B5 C1 B3 B2 -101.5(2)
P1 C1 B3 B2 103.7(2)
B2 C1 B3 B8 37.3(2)
B4 C1 B3 B8 -101.5(2)
B6 C1 B3 B8 1.2(3)
B5 C1 B3 B8 -64.2(3)
P1 C1 B3 B8 140.97(19)
B2 C1 B3 B4 138.8(2)
B6 C1 B3 B4 102.8(2)
B5 C1 B3 B4 37.3(2)
P1 C1 B3 B4 -117.5(2)
C1 B2 B3 Cl2 112.4(2)
B8 B2 B3 Cl2 -110.1(2)
B7 B2 B3 Cl2 -147.2(2)
B6 B2 B3 Cl2 147.8(2)
Cl1 B2 B3 Cl2 0.7(3)
C1 B2 B3 B9 -99.1(2)
B8 B2 B3 B9 38.4(2)
B7 B2 B3 B9 1.3(3)
B6 B2 B3 B9 -63.7(3)
Cl1 B2 B3 B9 149.2(2)
B8 B2 B3 C1 137.5(2)
B7 B2 B3 C1 100.4(2)
B6 B2 B3 C1 35.5(2)
Cl1 B2 B3 C1 -111.7(2)
C1 B2 B3 B8 -137.5(2)
B7 B2 B3 B8 -37.1(2)
B6 B2 B3 B8 -102.0(3)
Cl1 B2 B3 B8 110.8(3)
C1 B2 B3 B4 -36.0(2)
B8 B2 B3 B4 101.5(2)
B7 B2 B3 B4 64.4(3)
B6 B2 B3 B4 -0.6(3)
Cl1 B2 B3 B4 -147.7(2)
B2 C1 B4 Cl3 -149.3(2)
B6 C1 B4 Cl3 145.6(2)
B3 C1 B4 Cl3 -111.7(3)
B5 C1 B4 Cl3 108.8(3)
P1 C1 B4 Cl3 -7.3(4)
B2 C1 B4 B10 63.4(3)
B6 C1 B4 B10 -1.7(3)
B3 C1 B4 B10 101.0(2)
B5 C1 B4 B10 -38.5(2)
P1 C1 B4 B10 -154.6(2)
B2 C1 B4 B9 0.3(3)
B6 C1 B4 B9 -64.8(3)
B3 C1 B4 B9 37.9(2)
B5 C1 B4 B9 -101.6(3)
P1 C1 B4 B9 142.3(2)
B2 C1 B4 B5 101.9(2)
B6 C1 B4 B5 36.8(2)
B3 C1 B4 B5 139.5(2)
P1 C1 B4 B5 -116.1(2)
B2 C1 B4 B3 -37.6(2)
B6 C1 B4 B3 -102.7(2)
B5 C1 B4 B3 -139.5(2)
P1 C1 B4 B3 104.4(2)
Cl2 B3 B4 C1 -110.7(3)
B9 B3 B4 C1 136.6(2)
B2 B3 B4 C1 36.1(2)
B8 B3 B4 C1 98.6(2)
Cl2 B3 B4 Cl3 1.6(4)
B9 B3 B4 Cl3 -111.2(3)
C1 B3 B4 Cl3 112.3(3)
B2 B3 B4 Cl3 148.4(2)
B8 B3 B4 Cl3 -149.1(2)
Cl2 B3 B4 B10 149.8(2)
B9 B3 B4 B10 37.1(2)
C1 B3 B4 B10 -99.5(2)
B2 B3 B4 B10 -63.3(3)
B8 B3 B4 B10 -0.9(3)
Cl2 B3 B4 B9 112.7(3)
C1 B3 B4 B9 -136.6(2)
B2 B3 B4 B9 -100.4(2)
B8 B3 B4 B9 -38.0(2)
Cl2 B3 B4 B5 -147.1(2)
B9 B3 B4 B5 100.2(3)
C1 B3 B4 B5 -36.4(2)
B2 B3 B4 B5 -0.3(3)
B8 B3 B4 B5 62.2(3)
B2 C1 B5 Cl4 146.3(2)
B4 C1 B5 Cl4 -111.1(3)
B6 C1 B5 Cl4 108.9(3)
B3 C1 B5 Cl4 -148.6(2)
P1 C1 B5 Cl4 3.3(4)
B2 C1 B5 B10 -64.0(3)
B4 C1 B5 B10 38.6(2)
B6 C1 B5 B10 -101.4(2)
B3 C1 B5 B10 1.1(3)
P1 C1 B5 B10 153.0(2)
B2 C1 B5 B11 -0.7(3)
B4 C1 B5 B11 101.9(2)
B6 C1 B5 B11 -38.1(2)
B3 C1 B5 B11 64.4(3)
P1 C1 B5 B11 -143.7(2)
B2 C1 B5 B6 37.4(2)
B4 C1 B5 B6 140.0(2)
B3 C1 B5 B6 102.5(2)
P1 C1 B5 B6 -105.6(2)
B2 C1 B5 B4 -102.6(2)
B6 C1 B5 B4 -140.0(2)
B3 C1 B5 B4 -37.5(2)
P1 C1 B5 B4 114.4(2)
C1 B4 B5 Cl4 115.4(3)
Cl3 B4 B5 Cl4 2.1(4)
B10 B4 B5 Cl4 -108.4(3)
B9 B4 B5 Cl4 -145.8(2)
B3 B4 B5 Cl4 151.6(2)
Cl3 B4 B5 C1 -113.3(3)
B10 B4 B5 C1 136.3(2)
B9 B4 B5 C1 98.9(2)
B3 B4 B5 C1 36.3(2)
C1 B4 B5 B10 -136.3(2)
Cl3 B4 B5 B10 110.4(3)
B9 B4 B5 B10 -37.4(2)
B3 B4 B5 B10 -100.0(2)
C1 B4 B5 B11 -98.2(2)
Cl3 B4 B5 B11 148.5(2)
B10 B4 B5 B11 38.1(2)
B9 B4 B5 B11 0.6(3)
B3 B4 B5 B11 -61.9(3)
C1 B4 B5 B6 -35.3(2)
Cl3 B4 B5 B6 -148.6(2)
B10 B4 B5 B6 101.0(2)
B9 B4 B5 B6 63.6(3)
B3 B4 B5 B6 1.0(3)
B4 C1 B6 B2 102.1(2)
B3 C1 B6 B2 36.1(2)
B5 C1 B6 B2 138.9(2)
P1 C1 B6 B2 -103.0(2)
B2 C1 B6 Cl5 109.1(3)
B4 C1 B6 Cl5 -148.8(2)
B3 C1 B6 Cl5 145.2(2)
B5 C1 B6 Cl5 -111.9(3)
P1 C1 B6 Cl5 6.2(3)
B2 C1 B6 B11 -100.3(2)
B4 C1 B6 B11 1.7(3)
B3 C1 B6 B11 -64.3(3)
B5 C1 B6 B11 38.6(2)
P1 C1 B6 B11 156.68(19)
B2 C1 B6 B5 -138.9(2)
B4 C1 B6 B5 -36.9(2)
B3 C1 B6 B5 -102.9(2)
P1 C1 B6 B5 118.1(2)
B2 C1 B6 B7 -37.2(2)
B4 C1 B6 B7 64.9(3)
B3 C1 B6 B7 -1.1(3)
B5 C1 B6 B7 101.8(2)
P1 C1 B6 B7 -140.13(19)
B8 B2 B6 C1 -100.1(2)
B7 B2 B6 C1 -137.9(2)
B3 B2 B6 C1 -35.6(2)
Cl1 B2 B6 C1 111.7(2)
C1 B2 B6 Cl5 -112.0(2)
B8 B2 B6 Cl5 147.9(2)
B7 B2 B6 Cl5 110.2(2)
B3 B2 B6 Cl5 -147.6(2)
Cl1 B2 B6 Cl5 -0.3(3)
C1 B2 B6 B11 100.3(2)
B8 B2 B6 B11 0.2(3)
B7 B2 B6 B11 -37.5(2)
B3 B2 B6 B11 64.7(3)
Cl1 B2 B6 B11 -148.0(2)
C1 B2 B6 B5 36.8(2)
B8 B2 B6 B5 -63.3(3)
B7 B2 B6 B5 -101.0(2)
B3 B2 B6 B5 1.2(3)
Cl1 B2 B6 B5 148.5(2)
C1 B2 B6 B7 137.9(2)
B8 B2 B6 B7 37.7(2)
B3 B2 B6 B7 102.2(2)
Cl1 B2 B6 B7 -110.4(2)
Cl4 B5 B6 C1 -116.0(3)
B10 B5 B6 C1 98.5(2)
B11 B5 B6 C1 136.7(2)
B4 B5 B6 C1 35.2(2)
Cl4 B5 B6 B2 -152.6(2)
C1 B5 B6 B2 -36.6(2)
B10 B5 B6 B2 62.0(3)
B11 B5 B6 B2 100.1(2)
B4 B5 B6 B2 -1.3(3)
Cl4 B5 B6 Cl5 -4.6(4)
C1 B5 B6 Cl5 111.5(3)
B10 B5 B6 Cl5 -150.0(2)
B11 B5 B6 Cl5 -111.9(3)
B4 B5 B6 Cl5 146.7(2)
Cl4 B5 B6 B11 107.3(3)
C1 B5 B6 B11 -136.7(2)
B10 B5 B6 B11 -38.1(2)
B4 B5 B6 B11 -101.4(2)
Cl4 B5 B6 B7 144.5(2)
C1 B5 B6 B7 -99.5(2)
B10 B5 B6 B7 -0.9(3)
B11 B5 B6 B7 37.2(2)
B4 B5 B6 B7 -64.3(3)
C1 B2 B7 Cl6 -148.1(2)
B8 B2 B7 Cl6 110.9(3)
B6 B2 B7 Cl6 -110.5(2)
B3 B2 B7 Cl6 147.8(2)
Cl1 B2 B7 Cl6 -0.2(3)
C1 B2 B7 B8 101.0(2)
B6 B2 B7 B8 138.6(2)
B3 B2 B7 B8 36.9(2)
Cl1 B2 B7 B8 -111.1(2)
C1 B2 B7 B11 -0.3(3)
B8 B2 B7 B11 -101.3(2)
B6 B2 B7 B11 37.4(2)
B3 B2 B7 B11 -64.4(3)
Cl1 B2 B7 B11 147.6(2)
C1 B2 B7 B12 63.0(3)
B8 B2 B7 B12 -38.0(2)
B6 B2 B7 B12 100.6(2)
B3 B2 B7 B12 -1.1(3)
Cl1 B2 B7 B12 -149.1(2)
C1 B2 B7 B6 -37.65(19)
B8 B2 B7 B6 -138.6(2)
B3 B2 B7 B6 -101.7(2)
Cl1 B2 B7 B6 110.3(2)
C1 B6 B7 B2 37.2(2)
Cl5 B6 B7 B2 -109.6(2)
B11 B6 B7 B2 137.9(2)
B5 B6 B7 B2 100.7(2)
C1 B6 B7 Cl6 147.4(2)
B2 B6 B7 Cl6 110.2(3)
Cl5 B6 B7 Cl6 0.6(4)
B11 B6 B7 Cl6 -111.9(3)
B5 B6 B7 Cl6 -149.1(2)
C1 B6 B7 B8 0.5(3)
B2 B6 B7 B8 -36.7(2)
Cl5 B6 B7 B8 -146.4(2)
B11 B6 B7 B8 101.1(2)
B5 B6 B7 B8 63.9(3)
C1 B6 B7 B11 -100.6(2)
B2 B6 B7 B11 -137.9(2)
Cl5 B6 B7 B11 112.5(3)
B5 B6 B7 B11 -37.2(2)
C1 B6 B7 B12 -62.7(3)
B2 B6 B7 B12 -99.9(2)
Cl5 B6 B7 B12 150.5(2)
B11 B6 B7 B12 38.0(2)
B5 B6 B7 B12 0.8(3)
C1 B2 B8 Cl7 148.8(2)
B7 B2 B8 Cl7 -109.9(2)
B6 B2 B8 Cl7 -147.7(2)
B3 B2 B8 Cl7 110.7(3)
Cl1 B2 B8 Cl7 0.3(3)
C1 B2 B8 B3 38.1(2)
B7 B2 B8 B3 139.4(2)
B6 B2 B8 B3 101.7(2)
Cl1 B2 B8 B3 -110.4(3)
C1 B2 B8 B12 -63.1(3)
B7 B2 B8 B12 38.1(2)
B6 B2 B8 B12 0.4(3)
B3 B2 B8 B12 -101.3(2)
Cl1 B2 B8 B12 148.4(2)
C1 B2 B8 B7 -101.3(2)
B6 B2 B8 B7 -37.7(2)
B3 B2 B8 B7 -139.4(2)
Cl1 B2 B8 B7 110.2(2)
C1 B2 B8 B9 0.1(3)
B7 B2 B8 B9 101.4(2)
B6 B2 B8 B9 63.7(3)
B3 B2 B8 B9 -38.0(2)
Cl1 B2 B8 B9 -148.4(2)
Cl2 B3 B8 B2 109.1(3)
B9 B3 B8 B2 -136.9(2)
C1 B3 B8 B2 -37.2(2)
B4 B3 B8 B2 -99.0(2)
Cl2 B3 B8 Cl7 -1.2(3)
B9 B3 B8 Cl7 112.8(2)
C1 B3 B8 Cl7 -147.5(2)
B2 B3 B8 Cl7 -110.3(3)
B4 B3 B8 Cl7 150.7(2)
Cl2 B3 B8 B12 -151.0(2)
B9 B3 B8 B12 -37.0(2)
C1 B3 B8 B12 62.7(3)
B2 B3 B8 B12 99.9(2)
B4 B3 B8 B12 0.9(3)
Cl2 B3 B8 B7 145.4(2)
B9 B3 B8 B7 -100.6(2)
C1 B3 B8 B7 -0.9(3)
B2 B3 B8 B7 36.3(2)
B4 B3 B8 B7 -62.7(3)
Cl2 B3 B8 B9 -114.0(2)
C1 B3 B8 B9 99.7(2)
B2 B3 B8 B9 136.9(2)
B4 B3 B8 B9 37.9(2)
Cl6 B7 B8 B2 -109.9(3)
B11 B7 B8 B2 99.9(2)
B12 B7 B8 B2 137.1(2)
B6 B7 B8 B2 36.8(2)
B2 B7 B8 Cl7 110.2(3)
Cl6 B7 B8 Cl7 0.2(4)
B11 B7 B8 Cl7 -150.0(2)
B12 B7 B8 Cl7 -112.8(3)
B6 B7 B8 Cl7 147.0(2)
B2 B7 B8 B3 -36.6(2)
Cl6 B7 B8 B3 -146.5(2)
B11 B7 B8 B3 63.3(3)
B12 B7 B8 B3 100.5(2)
B6 B7 B8 B3 0.3(3)
B2 B7 B8 B12 -137.1(2)
Cl6 B7 B8 B12 113.0(3)
B11 B7 B8 B12 -37.2(2)
B6 B7 B8 B12 -100.2(2)
B2 B7 B8 B9 -99.6(2)
Cl6 B7 B8 B9 150.4(2)
B11 B7 B8 B9 0.2(3)
B12 B7 B8 B9 37.4(2)
B6 B7 B8 B9 -62.8(3)
Cl2 B3 B9 Cl8 -2.3(4)
C1 B3 B9 Cl8 148.7(2)
B2 B3 B9 Cl8 -149.3(2)
B8 B3 B9 Cl8 -111.4(3)
B4 B3 B9 Cl8 110.9(3)
Cl2 B3 B9 B8 109.2(3)
C1 B3 B9 B8 -99.9(2)
B2 B3 B9 B8 -37.9(2)
B4 B3 B9 B8 -137.7(2)
Cl2 B3 B9 B12 146.1(2)
C1 B3 B9 B12 -62.9(3)
B2 B3 B9 B12 -0.9(3)
B8 B3 B9 B12 37.0(2)
B4 B3 B9 B12 -100.7(2)
Cl2 B3 B9 B4 -113.2(3)
C1 B3 B9 B4 37.8(2)
B2 B3 B9 B4 99.8(2)
B8 B3 B9 B4 137.7(2)
Cl2 B3 B9 B10 -150.3(2)
C1 B3 B9 B10 0.6(3)
B2 B3 B9 B10 62.6(3)
B8 B3 B9 B10 100.5(2)
B4 B3 B9 B10 -37.2(2)
B2 B8 B9 B3 38.4(2)
Cl7 B8 B9 B3 -109.4(3)
B12 B8 B9 B3 138.7(2)
B7 B8 B9 B3 101.3(2)
B2 B8 B9 Cl8 147.7(2)
Cl7 B8 B9 Cl8 -0.1(4)
B3 B8 B9 Cl8 109.4(3)
B12 B8 B9 Cl8 -112.0(3)
B7 B8 B9 Cl8 -149.4(2)
B2 B8 B9 B12 -100.3(2)
Cl7 B8 B9 B12 111.9(3)
B3 B8 B9 B12 -138.7(2)
B7 B8 B9 B12 -37.4(2)
B2 B8 B9 B4 0.1(3)
Cl7 B8 B9 B4 -147.7(2)
B3 B8 B9 B4 -38.3(2)
B12 B8 B9 B4 100.4(3)
B7 B8 B9 B4 63.0(3)
B2 B8 B9 B10 -63.3(3)
Cl7 B8 B9 B10 148.9(2)
B3 B8 B9 B10 -101.6(2)
B12 B8 B9 B10 37.0(2)
B7 B8 B9 B10 -0.4(3)
C1 B4 B9 B3 -38.2(2)
Cl3 B4 B9 B3 111.6(3)
B10 B4 B9 B3 -138.5(2)
B5 B4 B9 B3 -101.4(2)
C1 B4 B9 Cl8 -148.1(2)
Cl3 B4 B9 Cl8 1.7(4)
B10 B4 B9 Cl8 111.6(3)
B5 B4 B9 Cl8 148.7(2)
B3 B4 B9 Cl8 -109.9(3)
C1 B4 B9 B8 -0.2(3)
Cl3 B4 B9 B8 149.6(2)
B10 B4 B9 B8 -100.5(2)
B5 B4 B9 B8 -63.4(3)
B3 B4 B9 B8 38.0(2)
C1 B4 B9 B12 63.1(3)
Cl3 B4 B9 B12 -147.0(2)
B10 B4 B9 B12 -37.2(2)
B5 B4 B9 B12 0.0(3)
B3 B4 B9 B12 101.4(2)
C1 B4 B9 B10 100.3(2)
Cl3 B4 B9 B10 -109.9(3)
B5 B4 B9 B10 37.1(2)
B3 B4 B9 B10 138.5(2)
Cl4 B5 B10 Cl9 4.0(4)
C1 B5 B10 Cl9 -147.9(2)
B11 B5 B10 Cl9 112.4(3)
B6 B5 B10 Cl9 150.1(2)
B4 B5 B10 Cl9 -109.9(3)
Cl4 B5 B10 B4 113.9(3)
C1 B5 B10 B4 -38.1(2)
B11 B5 B10 B4 -137.8(2)
B6 B5 B10 B4 -100.1(2)
Cl4 B5 B10 B12 -145.4(2)
C1 B5 B10 B12 62.7(3)
B11 B5 B10 B12 -37.0(2)
B6 B5 B10 B12 0.7(3)
B4 B5 B10 B12 100.8(3)
Cl4 B5 B10 B9 151.3(2)
C1 B5 B10 B9 -0.7(3)
B11 B5 B10 B9 -100.4(3)
B6 B5 B10 B9 -62.7(3)
B4 B5 B10 B9 37.4(2)
Cl4 B5 B10 B11 -108.4(3)
C1 B5 B10 B11 99.7(2)
B6 B5 B10 B11 37.7(2)
B4 B5 B10 B11 137.8(2)
C1 B4 B10 Cl9 149.6(2)
Cl3 B4 B10 Cl9 1.4(4)
B9 B4 B10 Cl9 -110.9(3)
B5 B4 B10 Cl9 110.9(3)
B3 B4 B10 Cl9 -147.5(2)
C1 B4 B10 B5 38.7(2)
Cl3 B4 B10 B5 -109.4(3)
B9 B4 B10 B5 138.2(2)
B3 B4 B10 B5 101.6(2)
C1 B4 B10 B12 -62.3(3)
Cl3 B4 B10 B12 149.5(2)
B9 B4 B10 B12 37.2(2)
B5 B4 B10 B12 -101.0(2)
B3 B4 B10 B12 0.6(3)
C1 B4 B10 B9 -99.5(2)
Cl3 B4 B10 B9 112.3(3)
B5 B4 B10 B9 -138.2(2)
B3 B4 B10 B9 -36.6(2)
C1 B4 B10 B11 1.0(3)
Cl3 B4 B10 B11 -147.2(2)
B9 B4 B10 B11 100.5(3)
B5 B4 B10 B11 -37.8(2)
B3 B4 B10 B11 63.9(3)
B3 B9 B10 Cl9 147.2(2)
Cl8 B9 B10 Cl9 -0.2(4)
B8 B9 B10 Cl9 -149.0(2)
B12 B9 B10 Cl9 -112.0(3)
B4 B9 B10 Cl9 109.6(3)
B3 B9 B10 B5 0.0(3)
Cl8 B9 B10 B5 -147.4(2)
B8 B9 B10 B5 63.8(3)
B12 B9 B10 B5 100.8(2)
B4 B9 B10 B5 -37.6(2)
B3 B9 B10 B4 37.6(2)
Cl8 B9 B10 B4 -109.8(3)
B8 B9 B10 B4 101.3(2)
B12 B9 B10 B4 138.3(2)
B3 B9 B10 B12 -100.8(2)
Cl8 B9 B10 B12 111.8(3)
B8 B9 B10 B12 -37.0(2)
B4 B9 B10 B12 -138.3(2)
B3 B9 B10 B11 -63.4(3)
Cl8 B9 B10 B11 149.2(2)
B8 B9 B10 B11 0.3(3)
B12 B9 B10 B11 37.4(2)
B4 B9 B10 B11 -101.0(3)
C1 B6 B11 Cl10 -148.6(2)
B2 B6 B11 Cl10 148.6(2)
Cl5 B6 B11 Cl10 1.8(4)
B5 B6 B11 Cl10 -110.0(3)
B7 B6 B11 Cl10 111.4(3)
C1 B6 B11 B7 100.0(2)
B2 B6 B11 B7 37.2(2)
Cl5 B6 B11 B7 -109.6(2)
B5 B6 B11 B7 138.6(2)
C1 B6 B11 B5 -38.6(2)
B2 B6 B11 B5 -101.3(2)
Cl5 B6 B11 B5 111.8(3)
B7 B6 B11 B5 -138.6(2)
C1 B6 B11 B12 62.0(3)
B2 B6 B11 B12 -0.7(3)
Cl5 B6 B11 B12 -147.6(2)
B5 B6 B11 B12 100.6(3)
B7 B6 B11 B12 -38.0(2)
C1 B6 B11 B10 -1.1(3)
B2 B6 B11 B10 -63.8(3)
Cl5 B6 B11 B10 149.3(2)
B5 B6 B11 B10 37.5(2)
B7 B6 B11 B10 -101.0(2)
B2 B7 B11 Cl10 -147.4(2)
Cl6 B7 B11 Cl10 -0.1(4)
B8 B7 B11 Cl10 149.7(2)
B12 B7 B11 Cl10 112.6(3)
B6 B7 B11 Cl10 -110.0(3)
B2 B7 B11 B6 -37.4(2)
Cl6 B7 B11 B6 109.9(3)
B8 B7 B11 B6 -100.3(2)
B12 B7 B11 B6 -137.4(2)
B2 B7 B11 B5 -0.1(3)
Cl6 B7 B11 B5 147.2(2)
B8 B7 B11 B5 -63.0(3)
B12 B7 B11 B5 -100.1(2)
B6 B7 B11 B5 37.3(2)
B2 B7 B11 B12 100.0(2)
Cl6 B7 B11 B12 -112.8(3)
B8 B7 B11 B12 37.1(2)
B6 B7 B11 B12 137.4(2)
B2 B7 B11 B10 62.8(3)
Cl6 B7 B11 B10 -149.9(2)
B8 B7 B11 B10 0.0(3)
B12 B7 B11 B10 -37.1(2)
B6 B7 B11 B10 100.2(2)
Cl4 B5 B11 Cl10 -1.6(3)
C1 B5 B11 Cl10 148.2(2)
B10 B5 B11 Cl10 -112.0(3)
B6 B5 B11 Cl10 110.4(3)
B4 B5 B11 Cl10 -149.9(2)
Cl4 B5 B11 B6 -112.0(2)
C1 B5 B11 B6 37.79(19)
B10 B5 B11 B6 137.6(2)
B4 B5 B11 B6 99.7(2)
Cl4 B5 B11 B7 -149.4(2)
C1 B5 B11 B7 0.5(3)
B10 B5 B11 B7 100.2(3)
B6 B5 B11 B7 -37.3(2)
B4 B5 B11 B7 62.4(3)
Cl4 B5 B11 B12 147.2(2)
C1 B5 B11 B12 -62.9(3)
B10 B5 B11 B12 36.8(2)
B6 B5 B11 B12 -100.7(3)
B4 B5 B11 B12 -1.0(3)
Cl4 B5 B11 B10 110.4(3)
C1 B5 B11 B10 -99.8(2)
B6 B5 B11 B10 -137.6(2)
B4 B5 B11 B10 -37.8(2)
Cl9 B10 B11 Cl10 -0.8(4)
B5 B10 B11 Cl10 109.1(3)
B4 B10 B11 Cl10 147.0(2)
B12 B10 B11 Cl10 -112.3(3)
B9 B10 B11 Cl10 -149.7(2)
Cl9 B10 B11 B6 -147.7(2)
B5 B10 B11 B6 -37.9(2)
B4 B10 B11 B6 0.0(3)
B12 B10 B11 B6 100.8(3)
B9 B10 B11 B6 63.4(3)
Cl9 B10 B11 B7 148.7(2)
B5 B10 B11 B7 -101.4(2)
B4 B10 B11 B7 -63.5(3)
B12 B10 B11 B7 37.2(2)
B9 B10 B11 B7 -0.2(3)
Cl9 B10 B11 B5 -109.9(3)
B4 B10 B11 B5 37.9(2)
B12 B10 B11 B5 138.6(3)
B9 B10 B11 B5 101.2(3)
Cl9 B10 B11 B12 111.5(3)
B5 B10 B11 B12 -138.6(3)
B4 B10 B11 B12 -100.7(3)
B9 B10 B11 B12 -37.4(2)
B2 B8 B12 Cl11 -148.6(2)
Cl7 B8 B12 Cl11 -1.3(4)
B3 B8 B12 Cl11 147.9(2)
B7 B8 B12 Cl11 -110.6(3)
B9 B8 B12 Cl11 111.1(3)
B2 B8 B12 B7 -38.0(2)
Cl7 B8 B12 B7 109.3(2)
B3 B8 B12 B7 -101.5(2)
B9 B8 B12 B7 -138.2(2)
B2 B8 B12 B9 100.3(2)
Cl7 B8 B12 B9 -112.4(3)
B3 B8 B12 B9 36.8(2)
B7 B8 B12 B9 138.2(2)
B2 B8 B12 B10 63.0(3)
Cl7 B8 B12 B10 -149.7(2)
B3 B8 B12 B10 -0.5(3)
B7 B8 B12 B10 101.0(2)
B9 B8 B12 B10 -37.3(2)
B2 B8 B12 B11 -0.9(3)
Cl7 B8 B12 B11 146.4(2)
B3 B8 B12 B11 -64.4(3)
B7 B8 B12 B11 37.1(2)
B9 B8 B12 B11 -101.2(3)
B2 B7 B12 Cl11 148.9(2)
Cl6 B7 B12 Cl11 0.9(4)
B8 B7 B12 Cl11 111.1(3)
B11 B7 B12 Cl11 -110.4(3)
B6 B7 B12 Cl11 -148.2(2)
B2 B7 B12 B8 37.9(2)
Cl6 B7 B12 B8 -110.1(3)
B11 B7 B12 B8 138.5(2)
B6 B7 B12 B8 100.8(2)
B2 B7 B12 B9 0.5(3)
Cl6 B7 B12 B9 -147.5(2)
B8 B7 B12 B9 -37.3(2)
B11 B7 B12 B9 101.2(3)
B6 B7 B12 B9 63.4(3)
B2 B7 B12 B10 -63.2(3)
Cl6 B7 B12 B10 148.8(2)
B8 B7 B12 B10 -101.1(3)
B11 B7 B12 B10 37.5(2)
B6 B7 B12 B10 -0.3(3)
B2 B7 B12 B11 -100.7(2)
Cl6 B7 B12 B11 111.3(3)
B8 B7 B12 B11 -138.5(2)
B6 B7 B12 B11 -37.8(2)
B3 B9 B12 Cl11 -148.0(2)
Cl8 B9 B12 Cl11 -0.4(4)
B8 B9 B12 Cl11 -110.9(3)
B4 B9 B12 Cl11 147.7(2)
B10 B9 B12 Cl11 110.6(3)
B3 B9 B12 B8 -37.1(2)
Cl8 B9 B12 B8 110.4(3)
B4 B9 B12 B8 -101.4(2)
B10 B9 B12 B8 -138.5(2)
B3 B9 B12 B7 0.3(3)
Cl8 B9 B12 B7 147.8(2)
B8 B9 B12 B7 37.4(2)
B4 B9 B12 B7 -64.0(3)
B10 B9 B12 B7 -101.2(3)
B3 B9 B12 B10 101.4(2)
Cl8 B9 B12 B10 -111.0(3)
B8 B9 B12 B10 138.5(2)
B4 B9 B12 B10 37.1(2)
B3 B9 B12 B11 63.7(3)
Cl8 B9 B12 B11 -148.8(2)
B8 B9 B12 B11 100.8(3)
B4 B9 B12 B11 -0.6(3)
B10 B9 B12 B11 -37.7(2)
Cl9 B10 B12 Cl11 -1.2(4)
B5 B10 B12 Cl11 147.6(2)
B4 B10 B12 Cl11 -148.6(2)
B9 B10 B12 Cl11 -111.3(3)
B11 B10 B12 Cl11 110.6(3)
Cl9 B10 B12 B8 147.3(2)
B5 B10 B12 B8 -63.9(3)
B4 B10 B12 B8 0.0(3)
B9 B10 B12 B8 37.2(2)
B11 B10 B12 B8 -100.9(2)
Cl9 B10 B12 B7 -149.1(2)
B5 B10 B12 B7 -0.2(3)
B4 B10 B12 B7 63.6(3)
B9 B10 B12 B7 100.8(3)
B11 B10 B12 B7 -37.3(2)
Cl9 B10 B12 B9 110.1(3)
B5 B10 B12 B9 -101.0(3)
B4 B10 B12 B9 -37.2(2)
B11 B10 B12 B9 -138.1(2)
Cl9 B10 B12 B11 -111.8(3)
B5 B10 B12 B11 37.0(2)
B4 B10 B12 B11 100.8(2)
B9 B10 B12 B11 138.1(2)
Cl10 B11 B12 Cl11 0.4(4)
B6 B11 B12 Cl11 148.9(2)
B7 B11 B12 Cl11 110.8(3)
B5 B11 B12 Cl11 -147.6(2)
B10 B11 B12 Cl11 -110.9(3)
Cl10 B11 B12 B8 -147.5(2)
B6 B11 B12 B8 1.0(3)
B7 B11 B12 B8 -37.1(2)
B5 B11 B12 B8 64.5(3)
B10 B11 B12 B8 101.2(3)
Cl10 B11 B12 B7 -110.4(3)
B6 B11 B12 B7 38.1(2)
B5 B11 B12 B7 101.7(2)
B10 B11 B12 B7 138.4(2)
Cl10 B11 B12 B9 148.9(2)
B6 B11 B12 B9 -62.5(3)
B7 B11 B12 B9 -100.7(3)
B5 B11 B12 B9 1.0(3)
B10 B11 B12 B9 37.7(2)
Cl10 B11 B12 B10 111.2(3)
B6 B11 B12 B10 -100.2(3)
B7 B11 B12 B10 -138.4(2)
B5 B11 B12 B10 -36.7(2)
C1 B2 Cl1 Pd1 0.7(2)
B8 B2 Cl1 Pd1 144.8(2)
B7 B2 Cl1 Pd1 -142.8(2)
B6 B2 Cl1 Pd1 -70.7(2)
B3 B2 Cl1 Pd1 72.8(2)
C9 Pd1 Cl1 B2 -164.7(2)
C10 Pd1 Cl1 B2 157.0(5)
C9D Pd1 Cl1 B2 168.4(3)
C10D Pd1 Cl1 B2 -150.9(6)
C8 Pd1 Cl1 B2 -179.92(15)
P1 Pd1 Cl1 B2 -1.83(11)
B2 C1 P1 C2 -124.88(18)
B4 C1 P1 C2 94.4(2)
B6 C1 P1 C2 -56.5(2)
B3 C1 P1 C2 167.13(18)
B5 C1 P1 C2 16.8(2)
B2 C1 P1 C3 115.10(19)
B4 C1 P1 C3 -25.7(3)
B6 C1 P1 C3 -176.52(19)
B3 C1 P1 C3 47.1(2)
B5 C1 P1 C3 -103.2(2)
B2 C1 P1 Pd1 -2.47(19)
B4 C1 P1 Pd1 -143.2(2)
B6 C1 P1 Pd1 65.91(19)
B3 C1 P1 Pd1 -70.45(18)
B5 C1 P1 Pd1 139.22(19)
C9 Pd1 P1 C2 -81.1(3)
C10 Pd1 P1 C2 -54.9(2)
C9D Pd1 P1 C2 -50.9(3)
C10D Pd1 P1 C2 -72.5(3)
C8 Pd1 P1 C2 -72.7(7)
Cl1 Pd1 P1 C2 118.04(11)
C9 Pd1 P1 C3 48.5(2)
C10 Pd1 P1 C3 74.63(19)
C9D Pd1 P1 C3 78.6(3)
C10D Pd1 P1 C3 57.0(3)
C8 Pd1 P1 C3 56.9(7)
Cl1 Pd1 P1 C3 -112.43(10)
C9 Pd1 P1 C1 163.3(2)
C10 Pd1 P1 C1 -170.54(18)
C9D Pd1 P1 C1 -166.6(3)
C10D Pd1 P1 C1 171.8(3)
C8 Pd1 P1 C1 171.7(7)
Cl1 Pd1 P1 C1 2.40(9)
C3 P1 C2 C4 -98.4(2)
C1 P1 C2 C4 145.7(2)
Pd1 P1 C2 C4 30.2(2)
C3 P1 C2 C5 28.6(3)
C1 P1 C2 C5 -87.3(3)
Pd1 P1 C2 C5 157.1(2)
C2 P1 C3 C6 -0.1(3)
C1 P1 C3 C6 115.0(3)
Pd1 P1 C3 C6 -131.1(2)
C2 P1 C3 C7 124.3(2)
C1 P1 C3 C7 -120.6(2)
Pd1 P1 C3 C7 -6.6(2)
C9 Pd1 C8 C9D 37.3(4)
C10 Pd1 C8 C9D 8.1(4)
C10D Pd1 C8 C9D 26.8(5)
P1 Pd1 C8 C9D 26.9(9)
Cl1 Pd1 C8 C9D -163.8(4)
C10 Pd1 C8 C9 -29.2(3)
C9D Pd1 C8 C9 -37.3(4)
C10D Pd1 C8 C9 -10.5(4)
P1 Pd1 C8 C9 -10.4(8)
Cl1 Pd1 C8 C9 158.9(3)
C9D C8 C9 C10 -29.6(7)
Pd1 C8 C9 C10 55.3(5)
C9D C8 C9 Pd1 -84.9(7)
C10 Pd1 C9 C8 133.7(5)
C9D Pd1 C9 C8 73.1(5)
C10D Pd1 C9 C8 161.9(7)
P1 Pd1 C9 C8 177.4(2)
Cl1 Pd1 C9 C8 -27.0(4)
C9D Pd1 C9 C10 -60.6(6)
C10D Pd1 C9 C10 28.1(4)
C8 Pd1 C9 C10 -133.7(5)
P1 Pd1 C9 C10 43.7(4)
Cl1 Pd1 C9 C10 -160.7(3)
C8 C9 C10 Pd1 -57.3(5)
C9D Pd1 C10 C9 35.5(4)
C10D Pd1 C10 C9 -59.4(8)
C8 Pd1 C10 C9 26.9(3)
P1 Pd1 C10 C9 -149.7(3)
Cl1 Pd1 C10 C9 52.1(6)
C9 C8 C9D C10D 28.7(7)
Pd1 C8 C9D C10D -52.9(8)
C9 C8 C9D Pd1 81.7(6)
C9 Pd1 C9D C8 -75.9(6)
C10 Pd1 C9D C8 -166.1(7)
C10D Pd1 C9D C8 -137.5(8)
P1 Pd1 C9D C8 -173.3(2)
Cl1 Pd1 C9D C8 20.8(5)
C9 Pd1 C9D C10D 61.5(7)
C10 Pd1 C9D C10D -28.7(4)
C8 Pd1 C9D C10D 137.5(8)
P1 Pd1 C9D C10D -35.9(7)
Cl1 Pd1 C9D C10D 158.3(5)
C8 C9D C10D Pd1 54.4(8)
C9 Pd1 C10D C9D -36.0(4)
C10 Pd1 C10D C9D 61.6(8)
C8 Pd1 C10D C9D -24.7(5)
P1 Pd1 C10D C9D 155.3(5)
Cl1 Pd1 C10D C9D -56.3(9)
